data_2206255
loop_
_publ_author_name
'\<Cejka, Jan'
'Kratochv\'il, Bohumil'
'Chud\'ik, Miloslav'
'Jegorov, Alexandr'

_publ_section_title
;(5<i>R</i>,6<i>R</i>,7<i>R</i>,9<i>R</i>,13<i>R</i>,14<i>S</i>)-21-Cyclopropylmethyl-6,14-<i>endo</i>-ethano-2',3',4',5',7,8-hexahydro-4',4',5',5'-tetramethylfurano[2',3'6,7]normorphide
 hydrochloride methanol solvate
;
_journal_issue 7
_journal_name_full 'Acta Crystallographica Section E'
_journal_page_first o2274
_journal_page_last o2276
_journal_paper_doi 10.1107/S1600536805019410
_journal_volume 61
_journal_year 2005
_chemical_formula_iupac 'C28 H38 N O3 +, Cl -, C H4 O'
_chemical_formula_moiety 'C28 H38 N O3 +, Cl -, C H4 O'
_chemical_formula_sum 'C29 H42 Cl N O4'
_chemical_formula_weight 504.11
_chemical_name_systematic
;
(5R,6R,7R,9R,13R,14S)-21-Cyclopropylmethyl-6,14-endo-ethano-
2',3',4',5',7,8-hexahydro-4',4',5',5'-tetramethylfurano-
[2',3'6,7]normorphide hydrochloride methanol solvate
;
_space_group_IT_number 19
_symmetry_cell_setting orthorhombic
_symmetry_space_group_name_Hall 'P 2ac 2ab'
_symmetry_space_group_name_H-M 'P 21 21 21'
_atom_sites_solution_hydrogens geom
_atom_sites_solution_primary direct
_cell_angle_alpha 90
_cell_angle_beta 90
_cell_angle_gamma 90
_cell_formula_units_Z 4
_cell_length_a 11.5861(5)
_cell_length_b 13.7665(7)
_cell_length_c 16.8391(8)
_cell_measurement_reflns_used 16127
_cell_measurement_temperature 295
_cell_measurement_theta_max 77
_cell_measurement_theta_min 5
_cell_volume 2685.8(2)
_computing_cell_refinement 'CrysAlis RED'
_computing_data_collection 'CrysAlis RED (Oxford Diffraction, 2002)'
_computing_data_reduction 'CrysAlis RED'
_computing_molecular_graphics 'ORTEP-3 (Farrugia, 1997)'
_computing_publication_material CRYSTALS
_computing_structure_refinement 'CRYSTALS (Betteridge <i>et al.</i>, 2003)'
_computing_structure_solution 'SIR92 (Altomare <i>et al.</i>, 1994)'
_diffrn_ambient_temperature 295
_diffrn_measured_fraction_theta_full 0.996
_diffrn_measured_fraction_theta_max 0.983
_diffrn_measurement_device_type 'Oxford Diffraction XCALIBUR'
_diffrn_measurement_method '\f and \w scans'
_diffrn_radiation_monochromator graphite
_diffrn_radiation_type 'Cu K\a'
_diffrn_radiation_wavelength 1.54180
_diffrn_reflns_av_R_equivalents 0.090
_diffrn_reflns_limit_h_max 14
_diffrn_reflns_limit_h_min -14
_diffrn_reflns_limit_k_max 16
_diffrn_reflns_limit_k_min -17
_diffrn_reflns_limit_l_max 20
_diffrn_reflns_limit_l_min -20
_diffrn_reflns_number 29111
_diffrn_reflns_theta_full 73.787
_diffrn_reflns_theta_max 76.862
_diffrn_reflns_theta_min 4.633
_diffrn_standards_decay_% 0
_diffrn_standards_interval_count 0
_diffrn_standards_interval_time 0
_diffrn_standards_number 0
_exptl_absorpt_coefficient_mu 1.529
_exptl_absorpt_correction_T_max 0.81
_exptl_absorpt_correction_T_min 0.58
_exptl_absorpt_correction_type numerical
_exptl_absorpt_process_details '(de Meulenaer & Tompa, 1965)'
_exptl_crystal_colour colourless
_exptl_crystal_density_diffrn 1.247
_exptl_crystal_density_method 'not measured'
_exptl_crystal_description prism
_exptl_crystal_F_000 1088
_exptl_crystal_size_max 0.32
_exptl_crystal_size_mid 0.23
_exptl_crystal_size_min 0.14
_refine_diff_density_max 0.40
_refine_diff_density_min -0.34
_refine_ls_abs_structure_details 'Flack (1983), 1563 Friedel-pairs'
_refine_ls_abs_structure_Flack 0.016(14)
_refine_ls_extinction_coef 219(18)
_refine_ls_extinction_method 'Larson (1970)'
_refine_ls_goodness_of_fit_ref 1.0818
_refine_ls_hydrogen_treatment mixed
_refine_ls_matrix_type full
_refine_ls_number_parameters 474
_refine_ls_number_reflns 4754
_refine_ls_number_restraints 165
_refine_ls_R_factor_all 0.0461
_refine_ls_R_factor_gt 0.0412
_refine_ls_shift/su_max 0.000329
_refine_ls_structure_factor_coef F
_refine_ls_weighting_details
;
Weighting scheme using Chebychev polynomial (Watkin <i>et al.</i>, 1994;
Prince, 1982): W = [weight] * [1-(\DF/6*\sF)^2^]^2^; [weight] =
1.0/[A~0~*T~0~(x)+A~1~*T~1~(x) ... +A~n-1~*T~n-1~(x)], where A~i~ are the
Chebychev coefficients (13.3 -3.19 10.8) and x= F~calc~/F~max~.
;
_refine_ls_weighting_scheme calc
_refine_ls_wR_factor_all 0.0524
_refine_ls_wR_factor_gt 0.0491
_refine_ls_wR_factor_ref 0.0491
_reflns_number_gt 4754
_reflns_number_total 5505
_reflns_threshold_expression I>1.96u(I)
_cod_data_source_file ob6533.cif
_cod_data_source_block I
_cod_depositor_comments
;
The following automatic conversions were performed:
'_symmetry_cell_setting' value 'Orthorhombic' changed to 'orthorhombic'
according to '/home/saulius/struct/CIF-dictionaries/cif_core.dic'
dictionary named 'cif_core.dic' version 2.4.1 from 2010-06-29.

Automatic conversion script
Id: cif_fix_enum 1527 2010-12-29 10:47:43Z saulius 

The following automatic conversions were performed:

'_symmetry_cell_setting' value 'Orthorhombic' changed to
'orthorhombic' according to
/home/saulius/struct/CIF-dictionaries/cif_core.dic dictionary named
'cif_core.dic' version 2.4.1 from 2010-06-29.

Automatic conversion script
Id: cif_fix_values 1715 2011-07-08 13:25:40Z adriana 
;
_cod_original_formula_sum 'C29 H42 Cl1 N1 O4'
_cod_database_code 2206255
_cod_database_fobs_code 2206255

loop_
_symmetry_equiv_pos_as_xyz
x,y,z
x+1/2,-y+1/2,-z
-x,y+1/2,-z+1/2
-x+1/2,-y,z+1/2

loop_
_atom_site_label
_atom_site_fract_x
_atom_site_fract_y
_atom_site_fract_z
_atom_site_U_iso_or_equiv
_atom_site_adp_type
_atom_site_occupancy
_atom_site_type_symbol
O1 0.79271(15) 0.42322(15) 0.71054(12) 0.0758 Uani 1.0000 O
O2 0.54608(11) 0.41244(10) 0.69597(8) 0.0469 Uani 1.0000 O
O3 0.36531(12) 0.37119(12) 0.56523(8) 0.0513 Uani 1.0000 O
O4 1.0056(2) 0.45182(19) 0.77135(16) 0.0948 Uani 1.0000 O
C1 0.71086(16) 0.22008(14) 0.84344(11) 0.0445 Uani 1.0000 C
C2 0.77885(16) 0.28784(16) 0.80291(12) 0.0519 Uani 1.0000 C
C3 0.73007(16) 0.35888(16) 0.75393(12) 0.0499 Uani 1.0000 C
C4 0.61119(15) 0.35964(13) 0.74871(10) 0.0398 Uani 1.0000 C
C5 0.42655(15) 0.38128(12) 0.70563(10) 0.0384 Uani 1.0000 C
C6 0.37579(14) 0.32117(14) 0.63834(9) 0.0384 Uani 1.0000 C
C7 0.25154(14) 0.30072(12) 0.66588(10) 0.0366 Uani 1.0000 C
C8 0.24640(14) 0.22244(13) 0.73081(10) 0.0379 Uani 1.0000 C
C9 0.38249(14) 0.15844(11) 0.84396(9) 0.0321 Uani 1.0000 C
C10 0.50929(15) 0.14738(12) 0.87152(10) 0.0365 Uani 1.0000 C
C11 0.59130(14) 0.22496(12) 0.84052(9) 0.0356 Uani 1.0000 C
C12 0.54607(13) 0.29968(12) 0.79643(9) 0.0339 Uani 1.0000 C
C13 0.42182(13) 0.31569(10) 0.78026(9) 0.0312 Uani 1.0000 C
C14 0.36955(13) 0.21414(11) 0.76494(9) 0.0315 Uani 1.0000 C
C15 0.36160(15) 0.36757(12) 0.84933(11) 0.0388 Uani 1.0000 C
C16 0.36056(15) 0.30855(13) 0.92445(10) 0.0390 Uani 1.0000 C
N17 0.31191(11) 0.20995(10) 0.90705(8) 0.0342 Uani 1.0000 N
C18 0.44919(16) 0.22976(14) 0.62722(10) 0.0421 Uani 1.0000 C
C19 0.43931(16) 0.16211(12) 0.69940(9) 0.0386 Uani 1.0000 C
C20 0.18227(15) 0.29402(14) 0.58778(11) 0.0433 Uani 1.0000 C
C21 0.24574(17) 0.37524(16) 0.53928(11) 0.0487 Uani 1.0000 C
C22 0.1890(2) 0.19542(17) 0.54720(14) 0.0594 Uani 1.0000 C
C23 0.05540(17) 0.31603(18) 0.60223(14) 0.0547 Uani 1.0000 C
C24 0.2475(3) 0.3620(3) 0.45043(14) 0.0794 Uani 1.0000 C
C25 0.2036(3) 0.47770(18) 0.5579(2) 0.0718 Uani 1.0000 C
C26 0.29374(16) 0.15381(15) 0.98258(10) 0.0452 Uani 1.0000 C
C27 0.2358(2) 0.05876(15) 0.96940(14) 0.0553 Uani 1.0000 C
C28 0.1128(3) 0.0588(2) 0.94334(18) 0.0733 Uani 1.0000 C
C29 0.1428(3) 0.03255(18) 1.02698(18) 0.0719 Uani 1.0000 C
C30 1.0443(4) 0.5470(3) 0.7811(3) 0.1090 Uani 1.0000 C
Cl1 0.07115(4) 0.31639(5) 0.90754(4) 0.0658 Uani 1.0000 Cl
H11 0.7489(15) 0.1702(10) 0.8739(7) 0.0528(19) Uiso 1.0000 H
H21 0.8620(14) 0.2876(11) 0.8097(8) 0.0623(19) Uiso 1.0000 H
H51 0.3785(15) 0.4404(12) 0.7125(11) 0.0463(19) Uiso 1.0000 H
H71 0.2242(15) 0.3602(11) 0.6916(10) 0.0433(19) Uiso 1.0000 H
H81 0.1899(14) 0.2408(12) 0.7725(10) 0.0467(19) Uiso 1.0000 H
H82 0.2213(16) 0.1587(11) 0.7090(10) 0.0452(19) Uiso 1.0000 H
H91 0.3483(15) 0.0931(11) 0.8386(10) 0.0393(18) Uiso 1.0000 H
H101 0.5112(15) 0.1473(13) 0.9291(9) 0.0429(19) Uiso 1.0000 H
H102 0.5370(15) 0.0847(11) 0.8536(10) 0.0432(19) Uiso 1.0000 H
H151 0.4037(16) 0.4283(12) 0.8587(10) 0.0483(19) Uiso 1.0000 H
H152 0.2821(14) 0.3832(13) 0.8313(10) 0.0472(19) Uiso 1.0000 H
H161 0.3101(15) 0.3366(12) 0.9650(10) 0.0471(19) Uiso 1.0000 H
H162 0.4366(14) 0.3006(13) 0.9475(11) 0.0464(19) Uiso 1.0000 H
H181 0.5291(14) 0.2501(13) 0.6211(11) 0.0525(19) Uiso 1.0000 H
H182 0.4240(16) 0.1952(12) 0.5791(10) 0.0494(19) Uiso 1.0000 H
H191 0.5185(14) 0.1412(13) 0.7198(10) 0.0452(19) Uiso 1.0000 H
H192 0.3965(15) 0.1034(12) 0.6840(10) 0.0480(19) Uiso 1.0000 H
H221 0.1391(19) 0.1897(18) 0.4998(12) 0.0720(19) Uiso 1.0000 H
H222 0.166(2) 0.1438(15) 0.5838(13) 0.0698(19) Uiso 1.0000 H
H223 0.2691(16) 0.1789(18) 0.5289(14) 0.0727(19) Uiso 1.0000 H
H231 0.015(2) 0.3211(16) 0.5515(11) 0.0660(19) Uiso 1.0000 H
H232 0.046(2) 0.3765(13) 0.6315(12) 0.0651(19) Uiso 1.0000 H
H233 0.028(2) 0.2604(14) 0.6335(12) 0.0669(19) Uiso 1.0000 H
H241 0.1701(18) 0.3666(19) 0.4249(17) 0.0951(19) Uiso 1.0000 H
H242 0.297(2) 0.4123(17) 0.4266(17) 0.0949(19) Uiso 1.0000 H
H243 0.282(2) 0.2974(15) 0.4383(18) 0.0937(19) Uiso 1.0000 H
H251 0.1310(18) 0.486(2) 0.5281(14) 0.0865(19) Uiso 1.0000 H
H252 0.191(2) 0.4879(19) 0.6170(11) 0.0859(19) Uiso 1.0000 H
H253 0.261(2) 0.5229(18) 0.5370(14) 0.0862(19) Uiso 1.0000 H
H261 0.3683(15) 0.1410(13) 1.0079(11) 0.0546(19) Uiso 1.0000 H
H262 0.2458(16) 0.1950(13) 1.0162(11) 0.0544(19) Uiso 1.0000 H
H271 0.2818(16) 0.0060(13) 0.9470(13) 0.0658(19) Uiso 1.0000 H
H281 0.076(2) 0.1238(14) 0.9325(13) 0.0882(19) Uiso 1.0000 H
H282 0.087(2) 0.0107(14) 0.9033(13) 0.0882(19) Uiso 1.0000 H
H291 0.122(2) 0.0775(14) 1.0694(11) 0.0857(19) Uiso 1.0000 H
H292 0.133(2) -0.0342(13) 1.0454(12) 0.0865(19) Uiso 1.0000 H
H171 0.234(2) 0.2237(15) 0.8830(13) 0.041(5) Uiso 1.0000 H
H511 0.861(3) 0.427(2) 0.735(2) 0.087(10) Uiso 1.0000 H
H541 1.031(4) 0.412(3) 0.819(3) 0.129(15) Uiso 1.0000 H
H301 1.0194 0.5865 0.7344 0.1295 Uiso 1.0000 H
H302 1.1303 0.5471 0.7847 0.1295 Uiso 1.0000 H
H303 1.0109 0.5753 0.8307 0.1295 Uiso 1.0000 H

loop_
_atom_site_aniso_label
_atom_site_aniso_U_11
_atom_site_aniso_U_22
_atom_site_aniso_U_33
_atom_site_aniso_U_12
_atom_site_aniso_U_13
_atom_site_aniso_U_23
O1 0.0395(8) 0.1066(14) 0.0814(11) -0.0249(9) -0.0057(8) 0.0449(11)
O2 0.0350(7) 0.0524(7) 0.0534(7) -0.0097(5) -0.0042(5) 0.0209(6)
O3 0.0413(7) 0.0699(9) 0.0427(7) -0.0022(6) -0.0052(5) 0.0226(6)
O4 0.0868(15) 0.0982(15) 0.0994(16) -0.0272(12) -0.0330(13) 0.0202(13)
C1 0.0348(8) 0.0552(10) 0.0434(9) 0.0051(8) -0.0044(7) 0.0046(8)
C2 0.0284(8) 0.0744(13) 0.0528(10) -0.0007(8) -0.0018(7) 0.0122(10)
C3 0.0329(9) 0.0657(11) 0.0512(10) -0.0097(8) 0.0012(7) 0.0141(9)
C4 0.0317(8) 0.0455(9) 0.0421(8) -0.0044(6) -0.0025(6) 0.0074(7)
C5 0.0311(7) 0.0382(8) 0.0458(9) -0.0022(6) 0.0001(7) 0.0102(7)
C6 0.0356(8) 0.0470(9) 0.0325(8) 0.0007(7) -0.0002(6) 0.0104(7)
C7 0.0321(7) 0.0415(8) 0.0361(8) 0.0008(6) -0.0031(6) 0.0035(7)
C8 0.0345(8) 0.0442(8) 0.0349(8) -0.0049(7) -0.0015(6) 0.0033(6)
C9 0.0345(7) 0.0308(7) 0.0312(7) -0.0020(6) 0.0018(6) -0.0001(6)
C10 0.0375(8) 0.0357(8) 0.0363(8) 0.0028(6) 0.0001(6) 0.0041(6)
C11 0.0335(8) 0.0396(8) 0.0337(7) 0.0021(6) -0.0013(6) 0.0011(6)
C12 0.0307(7) 0.0353(7) 0.0358(8) -0.0017(6) -0.0004(6) -0.0013(6)
C13 0.0291(7) 0.0304(7) 0.0340(7) 0.0006(6) -0.0003(6) 0.0020(6)
C14 0.0332(7) 0.0311(7) 0.0301(7) -0.0007(6) 0.0005(6) -0.0008(6)
C15 0.0382(8) 0.0335(7) 0.0446(9) -0.0001(6) 0.0029(7) -0.0065(7)
C16 0.0383(8) 0.0389(8) 0.0397(8) -0.0042(6) 0.0051(6) -0.0091(7)
N17 0.0329(6) 0.0383(6) 0.0313(6) -0.0022(5) 0.0021(5) -0.0015(5)
C18 0.0394(9) 0.0543(10) 0.0327(7) 0.0059(8) 0.0035(6) 0.0024(8)
C19 0.0432(9) 0.0404(8) 0.0323(7) 0.0027(7) 0.0021(6) -0.0025(6)
C20 0.0378(9) 0.0505(9) 0.0417(9) 0.0017(7) -0.0080(7) 0.0046(8)
C21 0.0392(9) 0.0613(11) 0.0456(9) 0.0013(8) -0.0073(7) 0.0162(8)
C22 0.0683(14) 0.0566(11) 0.0532(12) 0.0027(10) -0.0167(10) -0.0101(10)
C23 0.0388(9) 0.0681(13) 0.0572(11) 0.0024(9) -0.0093(8) 0.0063(10)
C24 0.0777(18) 0.113(2) 0.0472(12) -0.0155(16) -0.0130(11) 0.0219(13)
C25 0.0631(15) 0.0551(12) 0.097(2) 0.0055(11) -0.0008(14) 0.0245(13)
C26 0.0375(9) 0.0636(11) 0.0344(8) -0.0024(8) 0.0017(7) 0.0078(8)
C27 0.0616(13) 0.0454(10) 0.0588(11) 0.0041(9) 0.0238(10) 0.0097(9)
C28 0.0692(16) 0.0678(15) 0.0830(17) -0.0269(12) 0.0154(13) -0.0095(13)
C29 0.0825(18) 0.0506(11) 0.0825(17) -0.0040(11) 0.0409(15) 0.0123(12)
C30 0.110(3) 0.087(2) 0.130(3) 0.002(2) -0.040(2) -0.017(2)
Cl1 0.0439(2) 0.0884(4) 0.0650(3) 0.0195(3) 0.0088(2) 0.0094(3)

loop_
_atom_type_symbol
_atom_type_scat_dispersion_real
_atom_type_scat_dispersion_imag
_atom_type_scat_source
C 0.0181 0.0091 'International Tables Vol C 4.2.6.8 and 6.1.1.4'
H 0.0000 0.0000 'International Tables Vol C 4.2.6.8 and 6.1.1.4'
Cl 0.3639 0.7018 'International Tables Vol C 4.2.6.8 and 6.1.1.4'
N 0.0311 0.0180 'International Tables Vol C 4.2.6.8 and 6.1.1.4'
O 0.0492 0.0322 'International Tables Vol C 4.2.6.8 and 6.1.1.4'

loop_
_geom_angle_atom_site_label_1
_geom_angle_atom_site_label_2
_geom_angle_atom_site_label_3
_geom_angle
_geom_angle_publ_flag
C3 O1 H511 105(2) no
C4 O2 C5 107.08(12) no
C6 O3 C21 111.20(13) no
C30 O4 H541 109(3) no
C2 C1 C11 120.84(17) no
C2 C1 H11 118.5(10) no
C11 C1 H11 120.7(10) no
C1 C2 C3 121.77(17) no
C1 C2 H21 119.9(10) no
C3 C2 H21 118.3(10) no
C2 C3 O1 123.87(18) no
C2 C3 C4 116.50(17) no
O1 C3 C4 119.60(18) no
C3 C4 O2 126.40(16) no
C3 C4 C12 120.33(16) no
O2 C4 C12 113.18(15) no
O2 C5 C6 116.34(15) no
O2 C5 C13 107.19(13) no
C6 C5 C13 105.88(13) no
O2 C5 H51 107.7(10) no
C6 C5 H51 108.4(10) no
C13 C5 H51 111.3(11) no
C5 C6 O3 114.59(15) no
C5 C6 C7 103.69(13) no
O3 C6 C7 105.72(13) no
C5 C6 C18 108.88(14) no
O3 C6 C18 109.95(14) no
C7 C6 C18 113.98(15) no
C6 C7 C8 112.29(13) no
C6 C7 C20 103.92(13) no
C8 C7 C20 122.98(14) no
C6 C7 H71 106.4(11) no
C8 C7 H71 105.0(10) no
C20 C7 H71 105.0(10) no
C7 C8 C14 106.33(13) no
C7 C8 H81 110.5(10) no
C14 C8 H81 111.4(10) no
C7 C8 H82 111.5(10) no
C14 C8 H82 110.0(10) no
H81 C8 H82 107.1(13) no
C10 C9 C14 113.55(12) no
C10 C9 N17 110.34(12) no
C14 C9 N17 108.63(12) no
C10 C9 H91 108.5(10) no
C14 C9 H91 109.6(10) no
N17 C9 H91 105.9(10) no
C9 C10 C11 114.87(13) no
C9 C10 H101 108.8(10) no
C11 C10 H101 109.2(10) no
C9 C10 H102 108.0(11) no
C11 C10 H102 108.1(10) no
H101 C10 H102 107.7(13) no
C10 C11 C1 125.25(15) no
C10 C11 C12 118.24(14) no
C1 C11 C12 115.88(15) no
C4 C12 C11 123.76(15) no
C4 C12 C13 109.63(14) no
C11 C12 C13 125.58(14) no
C5 C13 C12 101.63(12) no
C5 C13 C14 113.95(13) no
C12 C13 C14 106.07(12) no
C5 C13 C15 111.12(13) no
C12 C13 C15 111.86(13) no
C14 C13 C15 111.70(13) no
C8 C14 C9 116.61(13) no
C8 C14 C13 110.96(13) no
C9 C14 C13 105.51(12) no
C8 C14 C19 104.61(13) no
C9 C14 C19 109.58(12) no
C13 C14 C19 109.51(12) no
C13 C15 C16 112.97(14) no
C13 C15 H151 107.0(10) no
C16 C15 H151 109.3(10) no
C13 C15 H152 106.9(10) no
C16 C15 H152 111.5(10) no
H151 C15 H152 109.0(13) no
C15 C16 N17 109.15(13) no
C15 C16 H161 112.2(10) no
N17 C16 H161 105.6(10) no
C15 C16 H162 113.0(10) no
N17 C16 H162 108.6(11) no
H161 C16 H162 108.0(13) no
C9 N17 C16 110.95(12) no
C9 N17 C26 115.34(13) no
C16 N17 C26 110.67(13) no
C9 N17 H171 106.8(12) no
C16 N17 H171 104.1(12) no
C26 N17 H171 108.3(12) no
C6 C18 C19 111.13(13) no
C6 C18 H181 107.7(11) no
C19 C18 H181 109.3(11) no
C6 C18 H182 109.5(10) no
C19 C18 H182 109.6(10) no
H181 C18 H182 109.5(13) no
C14 C19 C18 108.87(13) no
C14 C19 H191 111.1(10) no
C18 C19 H191 111.7(10) no
C14 C19 H192 107.8(10) no
C18 C19 H192 109.1(10) no
H191 C19 H192 108.0(13) no
C7 C20 C21 99.06(14) no
C7 C20 C22 114.16(16) no
C21 C20 C22 112.23(18) no
C7 C20 C23 110.76(16) no
C21 C20 C23 113.25(16) no
C22 C20 C23 107.40(17) no
C20 C21 O3 105.25(14) no
C20 C21 C24 115.9(2) no
O3 C21 C24 106.29(19) no
C20 C21 C25 113.73(19) no
O3 C21 C25 106.21(19) no
C24 C21 C25 108.6(2) no
C20 C22 H221 113.8(15) no
C20 C22 H222 110.6(15) no
H221 C22 H222 107.2(15) no
C20 C22 H223 112.8(15) no
H221 C22 H223 105.9(15) no
H222 C22 H223 106.0(15) no
C20 C23 H231 109.9(14) no
C20 C23 H232 111.4(15) no
H231 C23 H232 109.0(15) no
C20 C23 H233 103.9(15) no
H231 C23 H233 111.8(15) no
H232 C23 H233 110.9(15) no
C21 C24 H241 114.0(18) no
C21 C24 H242 109.2(18) no
H241 C24 H242 107.6(16) no
C21 C24 H243 108.4(18) no
H241 C24 H243 109.3(16) no
H242 C24 H243 108.2(16) no
C21 C25 H251 105.8(16) no
C21 C25 H252 112.0(16) no
H251 C25 H252 111.1(16) no
C21 C25 H253 107.4(17) no
H251 C25 H253 109.0(16) no
H252 C25 H253 111.3(16) no
N17 C26 C27 112.91(16) no
N17 C26 H261 109.7(11) no
C27 C26 H261 107.7(11) no
N17 C26 H262 105.8(11) no
C27 C26 H262 109.9(11) no
H261 C26 H262 110.8(13) no
C26 C27 C28 118.4(2) no
C26 C27 C29 116.19(19) no
C28 C27 C29 60.13(19) no
C26 C27 H271 117.7(10) no
C28 C27 H271 114.1(12) no
C29 C27 H271 117.7(11) no
C27 C28 C29 60.01(18) no
C27 C28 H281 117.3(13) no
C29 C28 H281 118.9(13) no
C27 C28 H282 119.4(13) no
C29 C28 H282 123.3(12) no
H281 C28 H282 109.9(14) no
C28 C29 C27 59.86(18) no
C28 C29 H291 118.5(13) no
C27 C29 H291 120.3(13) no
C28 C29 H292 120.1(13) no
C27 C29 H292 121.0(13) no
H291 C29 H292 109.5(13) no
O4 C30 H301 109.111 no
O4 C30 H302 109.268 no
H301 C30 H302 109.630 no
O4 C30 H303 109.851 no
H301 C30 H303 109.487 no
H302 C30 H303 109.480 no

loop_
_geom_bond_atom_site_label_1
_geom_bond_atom_site_label_2
_geom_bond_distance
_geom_bond_publ_flag
O1 C3 1.358(2) no
O1 H511 0.89(4) no
O2 C4 1.373(2) no
O2 C5 1.459(2) no
O3 C6 1.416(2) no
O3 C21 1.454(2) no
O4 C30 1.394(5) no
O4 H541 1.02(5) no
C1 C2 1.399(3) no
C1 C11 1.388(2) no
C1 H11 0.963(16) no
C2 C3 1.399(3) no
C2 H21 0.971(16) no
C3 C4 1.380(2) no
C4 C12 1.377(2) no
C5 C6 1.522(2) no
C5 C13 1.548(2) no
C5 H51 0.994(15) no
C6 C7 1.538(2) no
C6 C18 1.530(2) no
C7 C8 1.536(2) no
C7 C20 1.543(2) no
C7 H71 0.979(15) no
C8 C14 1.542(2) no
C8 H81 0.993(15) no
C8 H82 0.995(15) no
C9 C10 1.548(2) no
C9 C14 1.543(2) no
C9 N17 1.517(2) no
C9 H91 0.987(15) no
C10 C11 1.522(2) no
C10 H101 0.970(15) no
C10 H102 0.969(15) no
C11 C12 1.373(2) no
C12 C13 1.482(2) no
C13 C14 1.545(2) no
C13 C15 1.533(2) no
C14 C19 1.544(2) no
C15 C16 1.503(3) no
C15 H151 0.980(15) no
C15 H152 0.993(16) no
C16 N17 1.499(2) no
C16 H161 0.979(15) no
C16 H162 0.969(16) no
N17 C26 1.503(2) no
N17 H171 1.00(2) no
C18 C19 1.535(2) no
C18 H181 0.972(16) no
C18 H182 0.984(15) no
C19 H191 1.021(15) no
C19 H192 0.983(15) no
C20 C21 1.568(3) no
C20 C22 1.522(3) no
C20 C23 1.520(3) no
C21 C24 1.507(3) no
C21 C25 1.525(3) no
C22 H221 0.989(17) no
C22 H222 0.976(17) no
C22 H223 1.004(17) no
C23 H231 0.978(17) no
C23 H232 0.974(16) no
C23 H233 0.982(17) no
C24 H241 0.996(18) no
C24 H242 0.984(18) no
C24 H243 0.996(18) no
C25 H251 0.985(18) no
C25 H252 1.016(17) no
C25 H253 0.975(17) no
C26 C27 1.487(3) no
C26 H261 0.980(16) no
C26 H262 0.975(16) no
C27 C28 1.491(4) no
C27 C29 1.493(3) no
C27 H271 0.978(17) no
C28 C29 1.495(4) no
C28 H281 1.008(17) no
C28 H282 0.992(17) no
C29 H291 0.977(17) no
C29 H292 0.976(17) no
C30 H301 0.999 no
C30 H302 0.999 no
C30 H303 1.001 no

loop_
_geom_hbond_atom_site_label_D
_geom_hbond_atom_site_label_H
_geom_hbond_atom_site_label_A
_geom_hbond_site_symmetry_A
_geom_hbond_distance_DH
_geom_hbond_distance_HA
_geom_hbond_distance_DA
_geom_hbond_angle_DHA
_geom_hbond_publ_flag
N17 H171 Cl1 . 1.00(2) 2.32(2) 3.1510(10) 140(2) yes
O1 H511 O4 . 0.89(4) 1.82(3) 2.700(3) 170(3) yes
O4 H541 Cl1 1_655 1.02(5) 2.04(5) 3.052(3) 172(4) yes

loop_
_cod_related_entry_id
_cod_related_entry_database
_cod_related_entry_code
1 ChemSpider 21180555
